data_7231374
loop_
_publ_author_name
'Sun, Jing'
'Jiang, Wang'
'Yan, Chao-Guo'

_publ_section_title
;
 Convenient construction of
 tetrahydrochromeno[4&#x2032;,3&#x2032;:2,3]indolizino[8,7-b]indoles and
 tetrahydroindolizino[8,7-b]indoles via one-pot domino reaction
;
_journal_issue 50
_journal_name_full 'RSC Advances'
_journal_page_first 28736
_journal_paper_doi 10.1039/C8RA05138K
_journal_volume 8
_journal_year 2018
_chemical_formula_moiety 'C31 H25 Cl N2 O3'
_chemical_formula_sum 'C31 H25 Cl N2 O3'
_chemical_formula_weight 508.98
_space_group_crystal_system monoclinic
_space_group_IT_number 14
_space_group_name_Hall '-P 2ybc'
_space_group_name_H-M_alt 'P 1 21/c 1'
_symmetry_space_group_name_Hall '-P 2ybc'
_symmetry_space_group_name_H-M 'P 1 21/c 1'
_atom_sites_solution_hydrogens geom
_audit_creation_method SHELXL-2014/7
_audit_update_record
;
2018-03-31 deposited with the CCDC.
2018-08-07 downloaded from the CCDC.
;
_cell_angle_alpha 90
_cell_angle_beta 105.660(5)
_cell_angle_gamma 90
_cell_formula_units_Z 4
_cell_length_a 13.114(2)
_cell_length_b 22.015(4)
_cell_length_c 9.2346(16)
_cell_measurement_reflns_used 5850
_cell_measurement_temperature 296(2)
_cell_measurement_theta_max 23.73
_cell_measurement_theta_min 2.45
_cell_volume 2567.1(8)
_computing_cell_refinement 'Bruker SAINT'
_computing_data_collection 'Bruker APEX2'
_computing_data_reduction 'Bruker SAINT'
_computing_molecular_graphics 'Bruker SHELXTL'
_computing_publication_material 'Bruker SHELXTL'
_computing_structure_refinement 'SHELXL-2014/7 (Sheldrick, 2014)'
_computing_structure_solution 'SHELXS-97 (Sheldrick 2008)'
_diffrn_ambient_temperature 296(2)
_diffrn_measured_fraction_theta_full 0.997
_diffrn_measured_fraction_theta_max 0.992
_diffrn_measurement_device_type 'CCD area detector'
_diffrn_measurement_method 'phi and omega scans'
_diffrn_radiation_source 'fine-focus sealed tube'
_diffrn_radiation_type MoK\a
_diffrn_radiation_wavelength 0.71073
_diffrn_reflns_av_R_equivalents 0.0654
_diffrn_reflns_av_unetI/netI 0.0822
_diffrn_reflns_Laue_measured_fraction_full 0.997
_diffrn_reflns_Laue_measured_fraction_max 0.992
_diffrn_reflns_limit_h_max 17
_diffrn_reflns_limit_h_min -16
_diffrn_reflns_limit_k_max 22
_diffrn_reflns_limit_k_min -28
_diffrn_reflns_limit_l_max 12
_diffrn_reflns_limit_l_min -11
_diffrn_reflns_number 26039
_diffrn_reflns_point_group_measured_fraction_full 0.997
_diffrn_reflns_point_group_measured_fraction_max 0.992
_diffrn_reflns_theta_full 25.242
_diffrn_reflns_theta_max 27.601
_diffrn_reflns_theta_min 1.859
_exptl_absorpt_coefficient_mu 0.185
_exptl_absorpt_correction_T_max 0.964
_exptl_absorpt_correction_T_min 0.950
_exptl_absorpt_correction_type multi-scan
_exptl_absorpt_process_details sadabs
_exptl_crystal_colour yellow
_exptl_crystal_density_diffrn 1.317
_exptl_crystal_description block
_exptl_crystal_F_000 1064
_exptl_crystal_size_max 0.280
_exptl_crystal_size_mid 0.240
_exptl_crystal_size_min 0.200
_refine_diff_density_max 0.256
_refine_diff_density_min -0.318
_refine_diff_density_rms 0.044
_refine_ls_extinction_coef 0.0140(17)
_refine_ls_extinction_expression Fc^*^=kFc[1+0.001xFc^2^\l^3^/sin(2\q)]^-1/4^
_refine_ls_extinction_method 'SHELXL-2014/7 (Sheldrick 2014'
_refine_ls_goodness_of_fit_ref 1.010
_refine_ls_hydrogen_treatment constr
_refine_ls_matrix_type full
_refine_ls_number_parameters 337
_refine_ls_number_reflns 5894
_refine_ls_number_restraints 0
_refine_ls_restrained_S_all 1.010
_refine_ls_R_factor_all 0.1589
_refine_ls_R_factor_gt 0.0652
_refine_ls_shift/su_max 0.000
_refine_ls_shift/su_mean 0.000
_refine_ls_structure_factor_coef Fsqd
_refine_ls_weighting_details 'w=1/[\s^2^(Fo^2^)+(0.0724P)^2^+0.8433P] where P=(Fo^2^+2Fc^2^)/3'
_refine_ls_weighting_scheme calc
_refine_ls_wR_factor_gt 0.1410
_refine_ls_wR_factor_ref 0.1742
_reflns_Friedel_coverage 0.000
_reflns_number_gt 2966
_reflns_number_total 5894
_reflns_threshold_expression 'I > 2\s(I)'
_cod_data_source_file c8ra05138k2.cif
_cod_data_source_block 1e
_cod_original_cell_volume 2567.1(7)
_cod_database_code 7231374
_shelx_shelxl_version_number 2014/7
_shelx_space_group_comment
; 
The symmetry employed for this shelxl refinement is uniquely defined 
by the following loop, which should always be used as a source of 
symmetry information in preference to the above space-group names. 
They are only intended as comments. 
;
_shelx_estimated_absorpt_t_min 0.950
_shelx_estimated_absorpt_t_max 0.964

loop_
_space_group_symop_operation_xyz
'x, y, z'
'-x, y+1/2, -z+1/2'
'-x, -y, -z'
'x, -y-1/2, z-1/2'

loop_
_atom_site_label
_atom_site_type_symbol
_atom_site_fract_x
_atom_site_fract_y
_atom_site_fract_z
_atom_site_U_iso_or_equiv
_atom_site_adp_type
_atom_site_occupancy
_atom_site_site_symmetry_order
_atom_site_calc_flag
_atom_site_refinement_flags_posn
_atom_site_refinement_flags_adp
C1 C -0.2353(2) 0.35069(14) 0.4260(3) 0.0655(8) Uani 1 1 d . .
C2 C -0.3392(3) 0.36311(19) 0.3463(4) 0.0947(12) Uani 1 1 d . .
H2 H -0.3807 0.3902 0.3829 0.114 Uiso 1 1 calc R U
C3 C -0.3779(3) 0.3341(2) 0.2126(5) 0.1177(16) Uani 1 1 d . .
H3 H -0.4470 0.3418 0.1567 0.141 Uiso 1 1 calc R U
C4 C -0.3171(3) 0.2934(2) 0.1575(5) 0.1230(17) Uani 1 1 d . .
H4 H -0.3465 0.2740 0.0663 0.148 Uiso 1 1 calc R U
C5 C -0.2146(3) 0.28110(19) 0.2345(4) 0.1058(14) Uani 1 1 d . .
H5 H -0.1743 0.2539 0.1962 0.127 Uiso 1 1 calc R U
C6 C -0.1715(2) 0.31031(14) 0.3724(4) 0.0693(9) Uani 1 1 d . .
C7 C -0.0708(2) 0.30993(12) 0.4803(3) 0.0579(7) Uani 1 1 d . .
C8 C -0.07691(19) 0.34810(11) 0.5931(3) 0.0478(7) Uani 1 1 d . .
C9 C 0.0269(2) 0.27460(16) 0.4884(4) 0.0818(11) Uani 1 1 d . .
H9A H 0.0210 0.2348 0.5306 0.098 Uiso 1 1 calc R U
H9B H 0.0348 0.2690 0.3878 0.098 Uiso 1 1 calc R U
C10 C 0.1216(2) 0.30608(14) 0.5824(3) 0.0637(8) Uani 1 1 d . .
H10A H 0.1806 0.2779 0.6075 0.076 Uiso 1 1 calc R U
H10B H 0.1404 0.3393 0.5254 0.076 Uiso 1 1 calc R U
C11 C 0.00916(19) 0.35617(10) 0.7264(3) 0.0422(6) Uani 1 1 d . .
C12 C 0.02258(19) 0.37933(10) 0.8706(3) 0.0436(6) Uani 1 1 d . .
C13 C -0.0641(2) 0.40711(12) 0.9171(3) 0.0554(7) Uani 1 1 d . .
C14 C -0.1299(3) 0.4425(2) 1.1176(4) 0.1152(16) Uani 1 1 d . .
H14A H -0.1597 0.4764 1.0531 0.138 Uiso 1 1 calc R U
H14B H -0.1863 0.4138 1.1160 0.138 Uiso 1 1 calc R U
C15 C -0.0843(4) 0.4636(2) 1.2690(5) 0.1183(15) Uani 1 1 d . .
H15A H -0.0509 0.4302 1.3308 0.177 Uiso 1 1 calc R U
H15B H -0.1390 0.4802 1.3085 0.177 Uiso 1 1 calc R U
H15C H -0.0325 0.4944 1.2687 0.177 Uiso 1 1 calc R U
C16 C 0.2902(2) 0.34076(11) 1.1509(3) 0.0516(7) Uani 1 1 d . .
C17 C 0.3568(2) 0.34417(13) 1.2950(4) 0.0642(8) Uani 1 1 d . .
H17 H 0.4171 0.3200 1.3219 0.077 Uiso 1 1 calc R U
C18 C 0.3345(3) 0.38301(15) 1.3983(4) 0.0731(9) Uani 1 1 d . .
H18 H 0.3778 0.3846 1.4962 0.088 Uiso 1 1 calc R U
C19 C 0.2470(3) 0.41941(13) 1.3540(3) 0.0651(8) Uani 1 1 d . .
C20 C 0.1793(2) 0.41673(12) 1.2119(3) 0.0547(7) Uani 1 1 d . .
H20 H 0.1211 0.4426 1.1856 0.066 Uiso 1 1 calc R U
C21 C 0.1973(2) 0.37566(11) 1.1071(3) 0.0459(6) Uani 1 1 d . .
C22 C 0.13011(19) 0.36617(10) 0.9537(3) 0.0425(6) Uani 1 1 d . .
C23 C 0.17516(18) 0.33615(10) 0.8573(3) 0.0428(6) Uani 1 1 d . .
C24 C 0.28661(19) 0.31391(11) 0.8968(3) 0.0483(7) Uani 1 1 d . .
H24 H 0.2877 0.2761 0.8411 0.058 Uiso 1 1 calc R U
C25 C 0.36532(18) 0.35703(11) 0.8585(3) 0.0459(6) Uani 1 1 d . .
C26 C 0.4523(2) 0.33511(14) 0.8189(3) 0.0616(8) Uani 1 1 d . .
H26 H 0.4615 0.2934 0.8129 0.074 Uiso 1 1 calc R U
C27 C 0.5259(2) 0.37407(16) 0.7880(4) 0.0700(9) Uani 1 1 d . .
H27 H 0.5839 0.3582 0.7612 0.084 Uiso 1 1 calc R U
C28 C 0.5153(2) 0.43604(15) 0.7960(3) 0.0646(8) Uani 1 1 d . .
C29 C 0.5934(3) 0.47864(18) 0.7569(5) 0.1036(13) Uani 1 1 d . .
H29A H 0.5859 0.5184 0.7957 0.155 Uiso 1 1 calc R U
H29B H 0.5803 0.4807 0.6496 0.155 Uiso 1 1 calc R U
H29C H 0.6640 0.4640 0.8006 0.155 Uiso 1 1 calc R U
C30 C 0.4285(2) 0.45719(13) 0.8353(3) 0.0657(8) Uani 1 1 d . .
H30 H 0.4195 0.4989 0.8415 0.079 Uiso 1 1 calc R U
C31 C 0.3539(2) 0.41899(12) 0.8662(3) 0.0582(8) Uani 1 1 d . .
H31 H 0.2956 0.4351 0.8922 0.070 Uiso 1 1 calc R U
Cl1 Cl 0.22041(9) 0.47092(5) 1.48087(10) 0.1039(4) Uani 1 1 d . .
N1 N -0.17655(17) 0.37309(11) 0.5607(3) 0.0614(7) Uani 1 1 d . .
H1 H -0.1983 0.3986 0.6161 0.074 Uiso 1 1 calc R U
N2 N 0.10320(15) 0.32991(8) 0.7208(2) 0.0425(5) Uani 1 1 d . .
O1 O -0.14529(19) 0.42482(13) 0.8337(3) 0.1008(9) Uani 1 1 d . .
O2 O -0.04686(16) 0.41316(11) 1.0630(2) 0.0823(7) Uani 1 1 d . .
O3 O 0.31673(14) 0.29909(8) 1.0559(2) 0.0566(5) Uani 1 1 d . .

loop_
_atom_site_aniso_label
_atom_site_aniso_U_11
_atom_site_aniso_U_22
_atom_site_aniso_U_33
_atom_site_aniso_U_23
_atom_site_aniso_U_13
_atom_site_aniso_U_12
C1 0.0505(17) 0.082(2) 0.057(2) -0.0044(16) 0.0029(16) 0.0108(16)
C2 0.060(2) 0.137(3) 0.077(3) -0.014(2) 0.0028(19) 0.025(2)
C3 0.061(2) 0.180(4) 0.092(3) -0.033(3) -0.013(2) 0.025(3)
C4 0.085(3) 0.161(4) 0.095(3) -0.051(3) -0.023(2) 0.015(3)
C5 0.080(3) 0.123(3) 0.093(3) -0.052(2) -0.012(2) 0.021(2)
C6 0.0589(18) 0.074(2) 0.067(2) -0.0165(17) 0.0037(16) 0.0108(16)
C7 0.0516(17) 0.0563(16) 0.0620(19) -0.0140(14) 0.0089(14) 0.0084(13)
C8 0.0443(15) 0.0494(15) 0.0514(17) 0.0002(12) 0.0160(13) 0.0078(12)
C9 0.062(2) 0.092(2) 0.082(2) -0.0420(19) 0.0017(17) 0.0206(18)
C10 0.0544(17) 0.077(2) 0.0624(19) -0.0209(16) 0.0198(15) 0.0095(15)
C11 0.0413(14) 0.0392(13) 0.0489(16) -0.0003(11) 0.0171(12) 0.0038(11)
C12 0.0473(15) 0.0377(13) 0.0490(16) 0.0018(11) 0.0186(13) 0.0055(11)
C13 0.0584(18) 0.0629(17) 0.0489(18) 0.0037(14) 0.0212(15) 0.0158(15)
C14 0.096(3) 0.195(5) 0.071(3) -0.001(3) 0.051(2) 0.053(3)
C15 0.160(4) 0.116(3) 0.111(4) -0.008(3) 0.092(3) 0.022(3)
C16 0.0545(17) 0.0401(14) 0.0595(19) 0.0081(13) 0.0142(15) -0.0084(13)
C17 0.0645(19) 0.0536(17) 0.066(2) 0.0155(15) 0.0029(17) -0.0068(15)
C18 0.090(2) 0.068(2) 0.0508(19) 0.0104(17) 0.0016(18) -0.0163(19)
C19 0.087(2) 0.0603(18) 0.0474(19) 0.0014(14) 0.0171(17) -0.0155(17)
C20 0.0661(18) 0.0487(15) 0.0509(18) 0.0001(13) 0.0181(15) -0.0039(13)
C21 0.0493(15) 0.0392(13) 0.0496(16) 0.0016(12) 0.0137(13) -0.0075(12)
C22 0.0437(14) 0.0347(13) 0.0501(16) -0.0006(11) 0.0142(13) -0.0020(11)
C23 0.0385(14) 0.0378(13) 0.0531(17) -0.0051(12) 0.0138(13) -0.0039(11)
C24 0.0426(15) 0.0401(13) 0.0599(18) -0.0084(12) 0.0100(13) -0.0007(12)
C25 0.0349(13) 0.0486(15) 0.0513(16) -0.0033(12) 0.0068(12) -0.0042(12)
C26 0.0438(16) 0.0629(17) 0.080(2) 0.0010(15) 0.0205(15) 0.0035(14)
C27 0.0422(16) 0.093(3) 0.078(2) 0.0057(18) 0.0217(15) 0.0033(17)
C28 0.0427(17) 0.079(2) 0.069(2) 0.0079(16) 0.0101(15) -0.0129(16)
C29 0.076(2) 0.116(3) 0.126(3) 0.017(3) 0.038(2) -0.031(2)
C30 0.0554(18) 0.0559(17) 0.083(2) -0.0001(15) 0.0138(16) -0.0105(15)
C31 0.0466(16) 0.0511(17) 0.079(2) -0.0029(14) 0.0209(15) -0.0044(13)
Cl1 0.1537(10) 0.1032(7) 0.0535(6) -0.0193(5) 0.0260(6) -0.0023(6)
N1 0.0503(14) 0.0768(16) 0.0562(15) -0.0069(12) 0.0126(12) 0.0192(12)
N2 0.0385(11) 0.0409(11) 0.0512(14) -0.0075(9) 0.0173(11) 0.0030(9)
O1 0.0851(16) 0.155(2) 0.0618(15) -0.0050(14) 0.0197(13) 0.0704(17)
O2 0.0695(14) 0.1294(19) 0.0557(14) -0.0036(13) 0.0303(11) 0.0269(13)
O3 0.0535(11) 0.0441(10) 0.0697(14) 0.0066(9) 0.0124(10) 0.0046(9)

loop_
_atom_type_symbol
_atom_type_description
_atom_type_scat_dispersion_real
_atom_type_scat_dispersion_imag
_atom_type_scat_source
C C 0.0033 0.0016 'International Tables Vol C Tables 4.2.6.8 and 6.1.1.4'
H H 0.0000 0.0000 'International Tables Vol C Tables 4.2.6.8 and 6.1.1.4'
N N 0.0061 0.0033 'International Tables Vol C Tables 4.2.6.8 and 6.1.1.4'
O O 0.0106 0.0060 'International Tables Vol C Tables 4.2.6.8 and 6.1.1.4'
Cl Cl 0.1484 0.1585 'International Tables Vol C Tables 4.2.6.8 and 6.1.1.4'

loop_
_geom_angle_atom_site_label_1
_geom_angle_atom_site_label_2
_geom_angle_atom_site_label_3
_geom_angle
N1 C1 C2 130.0(3)
N1 C1 C6 107.9(2)
C2 C1 C6 122.1(3)
C3 C2 C1 117.4(3)
C3 C2 H2 121.3
C1 C2 H2 121.3
C2 C3 C4 121.8(3)
C2 C3 H3 119.1
C4 C3 H3 119.1
C5 C4 C3 121.3(4)
C5 C4 H4 119.3
C3 C4 H4 119.3
C4 C5 C6 118.7(4)
C4 C5 H5 120.6
C6 C5 H5 120.6
C1 C6 C5 118.6(3)
C1 C6 C7 106.7(3)
C5 C6 C7 134.7(3)
C8 C7 C6 107.3(2)
C8 C7 C9 121.0(2)
C6 C7 C9 131.6(3)
C7 C8 N1 109.3(2)
C7 C8 C11 122.5(2)
N1 C8 C11 128.1(2)
C10 C9 C7 111.1(2)
C10 C9 H9A 109.4
C7 C9 H9A 109.4
C10 C9 H9B 109.4
C7 C9 H9B 109.4
H9A C9 H9B 108.0
N2 C10 C9 111.7(2)
N2 C10 H10A 109.3
C9 C10 H10A 109.3
N2 C10 H10B 109.3
C9 C10 H10B 109.3
H10A C10 H10B 107.9
N2 C11 C12 107.9(2)
N2 C11 C8 114.9(2)
C12 C11 C8 137.0(2)
C11 C12 C22 106.8(2)
C11 C12 C13 122.0(2)
C22 C12 C13 131.1(2)
O1 C13 O2 120.3(3)
O1 C13 C12 125.2(3)
O2 C13 C12 114.5(2)
C15 C14 O2 108.8(3)
C15 C14 H14A 109.9
O2 C14 H14A 109.9
C15 C14 H14B 109.9
O2 C14 H14B 109.9
H14A C14 H14B 108.3
C14 C15 H15A 109.5
C14 C15 H15B 109.5
H15A C15 H15B 109.5
C14 C15 H15C 109.5
H15A C15 H15C 109.5
H15B C15 H15C 109.5
O3 C16 C17 116.5(3)
O3 C16 C21 122.0(2)
C17 C16 C21 121.4(3)
C18 C17 C16 120.4(3)
C18 C17 H17 119.8
C16 C17 H17 119.8
C19 C18 C17 118.5(3)
C19 C18 H18 120.8
C17 C18 H18 120.8
C18 C19 C20 122.3(3)
C18 C19 Cl1 119.2(2)
C20 C19 Cl1 118.6(3)
C19 C20 C21 120.4(3)
C19 C20 H20 119.8
C21 C20 H20 119.8
C20 C21 C16 116.9(2)
C20 C21 C22 126.5(2)
C16 C21 C22 116.6(2)
C23 C22 C12 106.5(2)
C23 C22 C21 116.5(2)
C12 C22 C21 137.0(2)
N2 C23 C22 109.8(2)
N2 C23 C24 125.6(2)
C22 C23 C24 124.6(2)
O3 C24 C23 107.6(2)
O3 C24 C25 111.18(19)
C23 C24 C25 115.0(2)
O3 C24 H24 107.6
C23 C24 H24 107.6
C25 C24 H24 107.6
C26 C25 C31 118.1(2)
C26 C25 C24 120.6(2)
C31 C25 C24 121.3(2)
C25 C26 C27 120.9(3)
C25 C26 H26 119.5
C27 C26 H26 119.5
C28 C27 C26 121.4(3)
C28 C27 H27 119.3
C26 C27 H27 119.3
C30 C28 C27 117.1(3)
C30 C28 C29 121.5(3)
C27 C28 C29 121.4(3)
C28 C29 H29A 109.5
C28 C29 H29B 109.5
H29A C29 H29B 109.5
C28 C29 H29C 109.5
H29A C29 H29C 109.5
H29B C29 H29C 109.5
C28 C30 C31 122.4(3)
C28 C30 H30 118.8
C31 C30 H30 118.8
C25 C31 C30 120.1(3)
C25 C31 H31 120.0
C30 C31 H31 120.0
C1 N1 C8 108.9(2)
C1 N1 H1 125.6
C8 N1 H1 125.6
C23 N2 C11 109.1(2)
C23 N2 C10 127.5(2)
C11 N2 C10 123.0(2)
C13 O2 C14 117.3(2)
C16 O3 C24 116.64(19)

loop_
_geom_bond_atom_site_label_1
_geom_bond_atom_site_label_2
_geom_bond_distance
C1 N1 1.366(3)
C1 C2 1.389(4)
C1 C6 1.400(4)
C2 C3 1.361(5)
C2 H2 0.9300
C3 C4 1.384(6)
C3 H3 0.9300
C4 C5 1.367(5)
C4 H4 0.9300
C5 C6 1.402(4)
C5 H5 0.9300
C6 C7 1.423(4)
C7 C8 1.357(4)
C7 C9 1.483(4)
C8 N1 1.374(3)
C8 C11 1.439(4)
C9 C10 1.481(4)
C9 H9A 0.9700
C9 H9B 0.9700
C10 N2 1.461(3)
C10 H10A 0.9700
C10 H10B 0.9700
C11 N2 1.375(3)
C11 C12 1.392(3)
C12 C22 1.441(3)
C12 C13 1.455(4)
C13 O1 1.198(3)
C13 O2 1.311(3)
C14 C15 1.441(5)
C14 O2 1.468(4)
C14 H14A 0.9700
C14 H14B 0.9700
C15 H15A 0.9600
C15 H15B 0.9600
C15 H15C 0.9600
C16 O3 1.377(3)
C16 C17 1.382(4)
C16 C21 1.405(4)
C17 C18 1.370(4)
C17 H17 0.9300
C18 C19 1.368(4)
C18 H18 0.9300
C19 C20 1.373(4)
C19 Cl1 1.732(3)
C20 C21 1.390(4)
C20 H20 0.9300
C21 C22 1.467(4)
C22 C23 1.365(3)
C23 N2 1.362(3)
C23 C24 1.490(3)
C24 O3 1.451(3)
C24 C25 1.513(3)
C24 H24 0.9800
C25 C26 1.376(4)
C25 C31 1.376(4)
C26 C27 1.377(4)
C26 H26 0.9300
C27 C28 1.375(4)
C27 H27 0.9300
C28 C30 1.367(4)
C28 C29 1.503(4)
C29 H29A 0.9600
C29 H29B 0.9600
C29 H29C 0.9600
C30 C31 1.377(4)
C30 H30 0.9300
C31 H31 0.9300
N1 H1 0.8600

loop_
_geom_hbond_atom_site_label_D
_geom_hbond_atom_site_label_H
_geom_hbond_atom_site_label_A
_geom_hbond_distance_DH
_geom_hbond_distance_HA
_geom_hbond_distance_DA
_geom_hbond_angle_DHA
N1 H1 O1 0.86 2.02 2.695(3) 134.2
